data_4075791
loop_
_publ_author_name
'Hayes, Paul G.'
'Piers, Warren E.'
'Parvez, Masood'

_publ_section_title
;
 Synthesis, Structure, and Ion Pair Dynamics of \b-Diketiminato-Supported
 Organoscandium Contact Ion Pairs
;
_journal_issue 6
_journal_name_full Organometallics
_journal_page_first 1173
_journal_paper_doi 10.1021/om050007v
_journal_volume 24
_journal_year 2005
_chemical_formula_sum 'C55.5 H47.5 B F20 N2 Sc'
_chemical_formula_weight 1178.22
_chemical_name_systematic
; 
 ? 
;
_space_group_IT_number 2
_symmetry_cell_setting triclinic
_symmetry_space_group_name_Hall '-P 1'
_symmetry_space_group_name_H-M 'P -1'
_atom_sites_solution_hydrogens geom
_atom_sites_solution_primary direct
_atom_sites_solution_secondary difmap
_cell_angle_alpha 82.7740(6)
_cell_angle_beta 73.6650(6)
_cell_angle_gamma 73.6860(8)
_cell_formula_units_Z 2
_cell_length_a 12.2225(2)
_cell_length_b 13.9703(2)
_cell_length_c 16.9809(3)
_cell_measurement_reflns_used 16150
_cell_measurement_temperature 170(2)
_cell_measurement_theta_max 24.0
_cell_measurement_theta_min 2.7
_cell_volume 2667.00(8)
_computing_cell_refinement 'HKL DENZO (Otwinowski & Minor, 1997)'
_computing_data_collection 'COLLECT (Hooft, 1998)'
_computing_data_reduction 'SCALEPACK (Otwinowski & Minor, 1997)'
_computing_molecular_graphics 'ORTEPII (Johnson, 1976)'
_computing_publication_material 'SHELXL-97 (Sheldrick, 1997)'
_computing_structure_refinement 'SHELXL-97 (Sheldrick, 1997)'
_computing_structure_solution 'SAPI91 (Fan, 1991)'
_diffrn_ambient_temperature 170(2)
_diffrn_measured_fraction_theta_full 0.996
_diffrn_measured_fraction_theta_max 0.996
_diffrn_measurement_device_type 'Nonius KappaCCD'
_diffrn_measurement_method ' \w and \f '
_diffrn_radiation_monochromator graphite
_diffrn_radiation_source 'fine-focus sealed tube'
_diffrn_radiation_type MoK\a
_diffrn_radiation_wavelength 0.71073
_diffrn_reflns_av_R_equivalents 0.0228
_diffrn_reflns_av_sigmaI/netI 0.0394
_diffrn_reflns_limit_h_max 13
_diffrn_reflns_limit_h_min -13
_diffrn_reflns_limit_k_max 15
_diffrn_reflns_limit_k_min -15
_diffrn_reflns_limit_l_max 19
_diffrn_reflns_limit_l_min -19
_diffrn_reflns_number 16150
_diffrn_reflns_theta_full 24.00
_diffrn_reflns_theta_max 24.00
_diffrn_reflns_theta_min 2.77
_exptl_absorpt_coefficient_mu 0.248
_exptl_absorpt_correction_T_max 0.9521
_exptl_absorpt_correction_T_min 0.9294
_exptl_absorpt_correction_type multi-scan
_exptl_absorpt_process_details 'SORTAV: (Blessing, 1997)'
_exptl_crystal_colour yellow
_exptl_crystal_density_diffrn 1.467
_exptl_crystal_density_meas ?
_exptl_crystal_density_method 'not measured'
_exptl_crystal_description block
_exptl_crystal_F_000 1201
_exptl_crystal_size_max 0.30
_exptl_crystal_size_mid 0.25
_exptl_crystal_size_min 0.20
_refine_diff_density_max 0.703
_refine_diff_density_min -0.704
_refine_diff_density_rms 0.096
_refine_ls_extinction_coef 0.013(3)
_refine_ls_extinction_expression Fc^*^=kFc[1+0.001xFc^2^\l^3^/sin(2\q)]^-1/4^
_refine_ls_extinction_method SHELXL
_refine_ls_goodness_of_fit_ref 1.087
_refine_ls_hydrogen_treatment constr
_refine_ls_matrix_type full
_refine_ls_number_parameters 716
_refine_ls_number_reflns 8321
_refine_ls_number_restraints 0
_refine_ls_restrained_S_all 1.087
_refine_ls_R_factor_all 0.0902
_refine_ls_R_factor_gt 0.0736
_refine_ls_shift/su_max 0.008
_refine_ls_shift/su_mean 0.000
_refine_ls_structure_factor_coef Fsqd
_refine_ls_weighting_details 'calc w=1/[\s^2^(Fo^2^)+(0.1574P)^2^+3.1431P] where P=(Fo^2^+2Fc^2^)/3'
_refine_ls_weighting_scheme calc
_refine_ls_wR_factor_gt 0.2329
_refine_ls_wR_factor_ref 0.2517
_reflns_number_gt 6513
_reflns_number_total 8321
_reflns_threshold_expression >2sigma(I)
_cod_data_source_file om050007vsi20050104_103951.cif
_cod_data_source_block Compound_p5
_cod_depositor_comments
;
The following automatic conversions were performed:

'_symmetry_cell_setting' value 'Triclinic' changed to 'triclinic'
according to /home/saulius/struct/CIF-dictionaries/cif_core.dic
dictionary named 'cif_core.dic' version 2.4.1 from 2010-06-29.

Automatic conversion script
Id: cif_fix_values 1715 2011-07-08 13:25:40Z adriana 

The following automatic conversions were performed:

'_exptl_crystal_density_meas' value 'not measured' was changed to '?'
- the value is perceived as not measured.

Automatic conversion script
Id: cif_fix_values 3008 2015-01-20 13:52:24Z robertas 
;
_cod_original_cell_volume 2667.00(7)
_cod_original_formula_sum 'C55.50 H47.50 B F20 N2 Sc'
_cod_database_code 4075791

loop_
_symmetry_equiv_pos_as_xyz
'x, y, z'
'-x, -y, -z'

loop_
_atom_site_label
_atom_site_type_symbol
_atom_site_fract_x
_atom_site_fract_y
_atom_site_fract_z
_atom_site_U_iso_or_equiv
_atom_site_adp_type
_atom_site_occupancy
_atom_site_symmetry_multiplicity
_atom_site_calc_flag
_atom_site_refinement_flags
Sc1 Sc 0.84764(6) 0.21325(5) 0.24642(4) 0.0320(3) Uani 1 1 d .
B1 B 0.8207(4) 0.4947(3) 0.2953(3) 0.0333(10) Uani 1 1 d .
N1 N 0.7298(3) 0.1228(2) 0.2852(2) 0.0344(8) Uani 1 1 d .
N2 N 0.8347(3) 0.2089(2) 0.1270(2) 0.0330(8) Uani 1 1 d .
C1 C 0.8465(4) 0.4082(3) 0.2290(2) 0.0353(9) Uani 1 1 d .
H1A H 0.8404 0.4406 0.1752 0.053 Uiso 1 1 calc R
H1B H 0.7884 0.3688 0.2486 0.053 Uiso 1 1 calc R
H1C H 0.9260 0.3643 0.2241 0.053 Uiso 1 1 calc R
C3 C 0.6458(4) -0.0157(4) 0.2735(3) 0.0520(12) Uani 1 1 d .
H3A H 0.6157 -0.0093 0.3330 0.078 Uiso 1 1 calc R
H3B H 0.6966 -0.0831 0.2621 0.078 Uiso 1 1 calc R
H3C H 0.5794 -0.0037 0.2488 0.078 Uiso 1 1 calc R
C4 C 0.7163(4) 0.0604(3) 0.2372(3) 0.0397(10) Uani 1 1 d .
C5 C 0.7642(4) 0.0604(3) 0.1520(3) 0.0393(10) Uani 1 1 d .
H5 H 0.7619 0.0046 0.1262 0.047 Uiso 1 1 calc R
C6 C 0.8143(4) 0.1300(3) 0.0999(3) 0.0371(9) Uani 1 1 d .
C7 C 0.8435(5) 0.1177(4) 0.0087(3) 0.0524(12) Uani 1 1 d .
H7A H 0.8779 0.1715 -0.0212 0.079 Uiso 1 1 calc R
H7B H 0.7713 0.1205 -0.0070 0.079 Uiso 1 1 calc R
H7C H 0.9002 0.0531 -0.0049 0.079 Uiso 1 1 calc R
C8 C 0.8554(4) 0.2914(3) 0.0674(2) 0.0353(9) Uani 1 1 d .
C9 C 0.7575(4) 0.3634(3) 0.0525(3) 0.0413(10) Uani 1 1 d .
C10 C 0.7780(5) 0.4466(3) -0.0001(3) 0.0503(12) Uani 1 1 d .
H10 H 0.7127 0.4973 -0.0108 0.060 Uiso 1 1 calc R
C11 C 0.8892(5) 0.4556(3) -0.0356(3) 0.0514(13) Uani 1 1 d .
H11 H 0.9008 0.5130 -0.0699 0.062 Uiso 1 1 calc R
C12 C 0.9855(5) 0.3819(3) -0.0224(3) 0.0466(11) Uani 1 1 d .
H12 H 1.0627 0.3885 -0.0489 0.056 Uiso 1 1 calc R
C13 C 0.9713(4) 0.2985(3) 0.0289(2) 0.0394(10) Uani 1 1 d .
C14 C 0.5719(6) 0.3481(5) 0.0230(5) 0.081(2) Uani 1 1 d .
H14A H 0.6195 0.2914 -0.0106 0.122 Uiso 1 1 calc R
H14B H 0.5651 0.4098 -0.0118 0.122 Uiso 1 1 calc R
H14C H 0.4931 0.3384 0.0490 0.122 Uiso 1 1 calc R
C15 C 0.6312(4) 0.3553(4) 0.0895(3) 0.0487(11) Uani 1 1 d .
H15 H 0.6338 0.2930 0.1258 0.058 Uiso 1 1 calc R
C16 C 0.5564(4) 0.4444(4) 0.1421(3) 0.0559(13) Uani 1 1 d .
H16A H 0.5941 0.4489 0.1849 0.084 Uiso 1 1 calc R
H16B H 0.4774 0.4349 0.1678 0.084 Uiso 1 1 calc R
H16C H 0.5501 0.5061 0.1072 0.084 Uiso 1 1 calc R
C17 C 1.1541(5) 0.1746(4) -0.0439(3) 0.0616(15) Uani 1 1 d .
H17A H 1.2240 0.1234 -0.0355 0.092 Uiso 1 1 calc R
H17B H 1.1788 0.2278 -0.0822 0.092 Uiso 1 1 calc R
H17C H 1.1069 0.1446 -0.0665 0.092 Uiso 1 1 calc R
C18 C 1.0800(4) 0.2187(3) 0.0386(3) 0.0439(11) Uani 1 1 d .
H18 H 1.0536 0.1636 0.0759 0.053 Uiso 1 1 calc R
C19 C 1.1579(4) 0.2580(4) 0.0777(3) 0.0530(12) Uani 1 1 d .
H19A H 1.2272 0.2040 0.0828 0.079 Uiso 1 1 calc R
H19B H 1.1124 0.2816 0.1322 0.079 Uiso 1 1 calc R
H19C H 1.1834 0.3132 0.0428 0.079 Uiso 1 1 calc R
C20 C 0.6688(4) 0.1232(3) 0.3723(3) 0.0383(10) Uani 1 1 d .
C21 C 0.5681(4) 0.2013(3) 0.3993(3) 0.0445(11) Uani 1 1 d .
C22 C 0.5118(5) 0.2040(4) 0.4823(3) 0.0578(13) Uani 1 1 d .
H22 H 0.4428 0.2557 0.5015 0.069 Uiso 1 1 calc R
C23 C 0.5552(5) 0.1315(4) 0.5378(3) 0.0652(15) Uani 1 1 d .
H23 H 0.5174 0.1354 0.5949 0.078 Uiso 1 1 calc R
C24 C 0.6522(5) 0.0549(4) 0.5106(3) 0.0584(14) Uani 1 1 d .
H24 H 0.6789 0.0049 0.5492 0.070 Uiso 1 1 calc R
C25 C 0.7132(4) 0.0482(3) 0.4274(3) 0.0460(11) Uani 1 1 d .
C26 C 0.4348(8) 0.2474(6) 0.3051(7) 0.112(3) Uani 1 1 d .
H26A H 0.4727 0.1804 0.2844 0.169 Uiso 1 1 calc R
H26B H 0.4145 0.2940 0.2601 0.169 Uiso 1 1 calc R
H26C H 0.3629 0.2457 0.3486 0.169 Uiso 1 1 calc R
C27 C 0.5180(4) 0.2808(3) 0.3389(3) 0.0479(11) Uani 1 1 d .
H27 H 0.5863 0.2870 0.2914 0.058 Uiso 1 1 calc R
C28 C 0.4648(7) 0.3832(4) 0.3735(4) 0.083(2) Uani 1 1 d .
H28A H 0.5207 0.4002 0.3975 0.125 Uiso 1 1 calc R
H28B H 0.3916 0.3830 0.4161 0.125 Uiso 1 1 calc R
H28C H 0.4476 0.4327 0.3294 0.125 Uiso 1 1 calc R
C29 C 0.9229(5) -0.0281(4) 0.4351(4) 0.0647(15) Uani 1 1 d .
H29A H 0.9920 -0.0840 0.4172 0.097 Uiso 1 1 calc R
H29B H 0.8978 -0.0299 0.4953 0.097 Uiso 1 1 calc R
H29C H 0.9434 0.0350 0.4143 0.097 Uiso 1 1 calc R
C30 C 0.8232(4) -0.0365(3) 0.4019(3) 0.0508(12) Uani 1 1 d .
H30 H 0.8505 -0.0327 0.3406 0.061 Uiso 1 1 calc R
C31 C 0.7983(6) -0.1407(4) 0.4291(4) 0.0682(16) Uani 1 1 d .
H31A H 0.8712 -0.1931 0.4112 0.102 Uiso 1 1 calc R
H31B H 0.7384 -0.1485 0.4041 0.102 Uiso 1 1 calc R
H31C H 0.7696 -0.1459 0.4891 0.102 Uiso 1 1 calc R
C32 C 0.8303(3) 0.4425(3) 0.3869(2) 0.0338(9) Uani 1 1 d .
C33 C 0.8312(3) 0.3455(3) 0.4138(2) 0.0333(9) Uani 1 1 d .
C34 C 0.8514(4) 0.2993(3) 0.4866(2) 0.0390(10) Uani 1 1 d .
C35 C 0.8707(4) 0.3546(4) 0.5404(3) 0.0441(11) Uani 1 1 d .
C36 C 0.8663(4) 0.4530(4) 0.5201(3) 0.0433(11) Uani 1 1 d .
C37 C 0.8459(4) 0.4949(3) 0.4461(3) 0.0402(10) Uani 1 1 d .
C38 C 0.6875(4) 0.5675(3) 0.2968(3) 0.0355(9) Uani 1 1 d .
C39 C 0.6605(4) 0.6149(3) 0.2257(3) 0.0422(10) Uani 1 1 d .
C40 C 0.5491(5) 0.6720(4) 0.2211(3) 0.0571(13) Uani 1 1 d .
C41 C 0.4574(4) 0.6825(4) 0.2902(4) 0.0566(13) Uani 1 1 d .
C42 C 0.4786(4) 0.6384(4) 0.3629(3) 0.0546(13) Uani 1 1 d .
C43 C 0.5917(4) 0.5826(3) 0.3648(3) 0.0426(10) Uani 1 1 d .
C44 C 0.9248(4) 0.5556(3) 0.2635(2) 0.0373(10) Uani 1 1 d .
C45 C 0.9092(4) 0.6578(4) 0.2506(3) 0.0455(11) Uani 1 1 d .
C46 C 1.0002(6) 0.7041(4) 0.2235(3) 0.0583(14) Uani 1 1 d .
C47 C 1.1149(5) 0.6478(5) 0.2098(3) 0.0622(16) Uani 1 1 d .
C48 C 1.1361(4) 0.5459(5) 0.2230(3) 0.0585(14) Uani 1 1 d .
C49 C 1.0424(4) 0.5030(4) 0.2494(3) 0.0441(11) Uani 1 1 d .
C50 C 1.0247(4) 0.1156(4) 0.2491(3) 0.0483(11) Uani 1 1 d .
C51 C 1.0983(6) 0.1321(5) 0.2898(4) 0.0722(17) Uani 1 1 d .
C52 C 1.2091(6) 0.0772(5) 0.2931(4) 0.0732(17) Uani 1 1 d .
C53 C 1.2597(6) -0.0105(5) 0.2493(5) 0.0828(19) Uani 1 1 d .
C54 C 1.1935(6) -0.0358(5) 0.2049(5) 0.0794(18) Uani 1 1 d .
C55 C 1.0803(6) 0.0246(5) 0.2056(4) 0.0711(16) Uani 1 1 d .
F1 F 0.8072(2) 0.28227(18) 0.36566(14) 0.0418(6) Uani 1 1 d .
F2 F 0.8495(3) 0.2036(2) 0.50610(16) 0.0564(7) Uani 1 1 d .
F3 F 0.8892(3) 0.3126(2) 0.61292(16) 0.0605(8) Uani 1 1 d .
F4 F 0.8804(3) 0.5098(2) 0.57336(16) 0.0617(8) Uani 1 1 d .
F5 F 0.8392(3) 0.59358(19) 0.43167(15) 0.0553(7) Uani 1 1 d .
F6 F 0.7464(3) 0.6075(2) 0.15433(16) 0.0564(7) Uani 1 1 d .
F7 F 0.5311(3) 0.7151(3) 0.1482(2) 0.0826(11) Uani 1 1 d .
F8 F 0.3482(3) 0.7357(3) 0.2879(3) 0.0850(11) Uani 1 1 d .
F9 F 0.3905(3) 0.6471(3) 0.4318(2) 0.0778(10) Uani 1 1 d .
F10 F 0.6014(2) 0.5416(2) 0.43970(16) 0.0580(8) Uani 1 1 d .
F11 F 0.7995(3) 0.7210(2) 0.2652(2) 0.0606(8) Uani 1 1 d .
F12 F 0.9768(4) 0.8043(3) 0.2128(2) 0.0859(11) Uani 1 1 d .
F13 F 1.2043(3) 0.6911(3) 0.1829(2) 0.0903(12) Uani 1 1 d .
F14 F 1.2475(3) 0.4888(3) 0.2099(2) 0.0871(11) Uani 1 1 d .
F15 F 1.0713(2) 0.4023(2) 0.26178(18) 0.0570(7) Uani 1 1 d .
F16 F 1.0563(4) 0.2170(3) 0.3345(3) 0.0948(12) Uani 1 1 d .
F17 F 1.2721(4) 0.1031(3) 0.3352(3) 0.0988(13) Uani 1 1 d .
F18 F 1.3660(4) -0.0625(3) 0.2498(3) 0.1117(15) Uani 1 1 d .
F19 F 1.2409(4) -0.1178(3) 0.1606(3) 0.1177(16) Uani 1 1 d .
F20 F 1.0209(4) -0.0053(3) 0.1612(3) 0.0887(11) Uani 1 1 d .
C56 C 0.4800(18) 0.0164(15) 0.0432(11) 0.115(5) Uiso 0.50 1 d P
H56A H 0.3954 0.0198 0.0676 0.139 Uiso 0.50 1 calc PR
H56B H 0.5273 -0.0283 0.0785 0.139 Uiso 0.50 1 calc PR
C57 C 0.499(2) 0.1022(19) 0.0321(17) 0.154(8) Uiso 0.50 1 d P
H57A H 0.4491 0.1490 -0.0005 0.185 Uiso 0.50 1 calc PR
H57B H 0.5831 0.1002 0.0073 0.185 Uiso 0.50 1 calc PR
C58 C 0.465(3) 0.121(2) 0.110(2) 0.192(12) Uiso 0.50 1 d P
H58A H 0.4719 0.1876 0.1165 0.289 Uiso 0.50 1 calc PR
H58B H 0.5145 0.0709 0.1399 0.289 Uiso 0.50 1 calc PR
H58C H 0.3824 0.1186 0.1323 0.289 Uiso 0.50 1 calc PR

loop_
_atom_site_aniso_label
_atom_site_aniso_U_11
_atom_site_aniso_U_22
_atom_site_aniso_U_33
_atom_site_aniso_U_23
_atom_site_aniso_U_13
_atom_site_aniso_U_12
Sc1 0.0354(5) 0.0341(5) 0.0278(4) 0.0015(3) -0.0095(3) -0.0110(3)
B1 0.035(2) 0.039(2) 0.027(2) -0.0025(19) -0.0035(19) -0.015(2)
N1 0.0378(18) 0.0349(18) 0.0313(18) 0.0028(14) -0.0102(15) -0.0115(15)
N2 0.0392(18) 0.0287(17) 0.0283(17) 0.0017(13) -0.0087(14) -0.0056(14)
C1 0.040(2) 0.040(2) 0.025(2) 0.0007(17) -0.0061(17) -0.0113(18)
C3 0.058(3) 0.053(3) 0.054(3) 0.001(2) -0.015(2) -0.029(2)
C4 0.039(2) 0.035(2) 0.045(3) 0.0042(19) -0.0132(19) -0.0106(18)
C5 0.048(2) 0.030(2) 0.043(2) -0.0053(18) -0.015(2) -0.0096(18)
C6 0.042(2) 0.032(2) 0.034(2) -0.0032(17) -0.0114(18) -0.0022(18)
C7 0.075(3) 0.046(3) 0.039(3) -0.009(2) -0.015(2) -0.016(2)
C8 0.051(2) 0.029(2) 0.0234(19) -0.0016(15) -0.0112(18) -0.0048(18)
C9 0.055(3) 0.038(2) 0.033(2) -0.0040(18) -0.021(2) -0.003(2)
C10 0.080(4) 0.035(2) 0.038(2) 0.0013(19) -0.029(3) -0.005(2)
C11 0.086(4) 0.037(2) 0.028(2) 0.0057(18) -0.014(2) -0.016(2)
C12 0.069(3) 0.035(2) 0.030(2) -0.0026(18) -0.003(2) -0.012(2)
C13 0.059(3) 0.033(2) 0.023(2) -0.0050(16) -0.0036(19) -0.0112(19)
C14 0.078(4) 0.083(4) 0.098(5) -0.028(4) -0.055(4) -0.001(3)
C15 0.049(3) 0.046(3) 0.054(3) 0.000(2) -0.028(2) -0.004(2)
C16 0.051(3) 0.059(3) 0.056(3) -0.004(2) -0.022(2) -0.001(2)
C17 0.067(3) 0.043(3) 0.056(3) -0.013(2) 0.009(3) -0.006(2)
C18 0.048(3) 0.035(2) 0.039(2) -0.0014(18) 0.002(2) -0.0084(19)
C19 0.045(3) 0.052(3) 0.055(3) -0.005(2) -0.006(2) -0.008(2)
C20 0.043(2) 0.041(2) 0.035(2) 0.0050(18) -0.0101(19) -0.0202(19)
C21 0.050(3) 0.046(3) 0.040(2) 0.000(2) -0.007(2) -0.020(2)
C22 0.063(3) 0.053(3) 0.049(3) 0.002(2) 0.003(2) -0.022(2)
C23 0.081(4) 0.068(4) 0.041(3) 0.009(3) 0.000(3) -0.032(3)
C24 0.078(4) 0.060(3) 0.041(3) 0.016(2) -0.014(3) -0.033(3)
C25 0.057(3) 0.046(3) 0.042(3) 0.009(2) -0.017(2) -0.025(2)
C26 0.112(6) 0.088(5) 0.172(9) 0.020(5) -0.095(6) -0.033(5)
C27 0.047(3) 0.046(3) 0.044(3) 0.001(2) -0.009(2) -0.006(2)
C28 0.114(5) 0.059(4) 0.062(4) -0.005(3) -0.021(4) 0.002(3)
C29 0.071(4) 0.058(3) 0.075(4) 0.018(3) -0.042(3) -0.018(3)
C30 0.061(3) 0.043(3) 0.053(3) 0.013(2) -0.025(2) -0.017(2)
C31 0.088(4) 0.048(3) 0.073(4) 0.015(3) -0.027(3) -0.025(3)
C32 0.029(2) 0.043(2) 0.028(2) -0.0056(17) -0.0013(16) -0.0097(17)
C33 0.031(2) 0.042(2) 0.025(2) -0.0064(17) -0.0032(16) -0.0081(17)
C34 0.037(2) 0.043(2) 0.029(2) 0.0007(18) -0.0037(18) -0.0036(18)
C35 0.039(2) 0.066(3) 0.025(2) 0.002(2) -0.0106(18) -0.008(2)
C36 0.039(2) 0.069(3) 0.026(2) -0.011(2) -0.0058(18) -0.019(2)
C37 0.042(2) 0.049(3) 0.030(2) -0.0060(19) -0.0030(18) -0.017(2)
C38 0.037(2) 0.035(2) 0.036(2) -0.0019(17) -0.0088(18) -0.0118(17)
C39 0.048(3) 0.042(2) 0.037(2) -0.0005(19) -0.012(2) -0.011(2)
C40 0.068(3) 0.048(3) 0.059(3) 0.005(2) -0.031(3) -0.009(2)
C41 0.043(3) 0.046(3) 0.080(4) -0.005(3) -0.025(3) 0.000(2)
C42 0.036(2) 0.055(3) 0.067(3) -0.010(3) -0.004(2) -0.008(2)
C43 0.039(2) 0.044(2) 0.040(2) -0.0042(19) -0.0035(19) -0.0093(19)
C44 0.043(2) 0.049(3) 0.023(2) -0.0032(17) -0.0059(17) -0.020(2)
C45 0.054(3) 0.054(3) 0.034(2) -0.002(2) -0.009(2) -0.024(2)
C46 0.090(4) 0.058(3) 0.043(3) 0.009(2) -0.020(3) -0.047(3)
C47 0.071(4) 0.102(5) 0.034(3) 0.005(3) -0.011(2) -0.061(4)
C48 0.041(3) 0.103(5) 0.038(3) -0.005(3) -0.008(2) -0.031(3)
C49 0.044(3) 0.061(3) 0.031(2) 0.000(2) -0.0101(19) -0.020(2)
C50 0.043(2) 0.060(3) 0.044(3) 0.014(2) -0.018(2) -0.019(2)
C51 0.081(4) 0.063(4) 0.064(4) -0.003(3) -0.006(3) -0.018(3)
C52 0.073(4) 0.077(4) 0.084(4) 0.007(3) -0.041(3) -0.026(3)
C53 0.073(4) 0.066(4) 0.108(6) 0.006(4) -0.037(4) -0.008(3)
C54 0.091(5) 0.057(4) 0.091(5) -0.008(3) -0.031(4) -0.011(3)
C55 0.078(4) 0.069(4) 0.078(4) 0.000(3) -0.036(3) -0.022(3)
F1 0.0560(15) 0.0450(14) 0.0287(12) 0.0003(10) -0.0097(11) -0.0219(12)
F2 0.0769(19) 0.0458(15) 0.0400(15) 0.0077(12) -0.0164(13) -0.0085(13)
F3 0.0680(18) 0.081(2) 0.0336(14) 0.0054(13) -0.0255(13) -0.0118(15)
F4 0.080(2) 0.086(2) 0.0336(14) -0.0101(14) -0.0180(14) -0.0373(17)
F5 0.086(2) 0.0497(16) 0.0349(14) -0.0069(11) -0.0092(13) -0.0294(14)
F6 0.0656(18) 0.0615(17) 0.0335(14) 0.0096(12) -0.0101(13) -0.0104(14)
F7 0.090(2) 0.080(2) 0.076(2) 0.0193(18) -0.048(2) -0.0036(19)
F8 0.0527(18) 0.077(2) 0.120(3) 0.003(2) -0.0376(19) 0.0029(16)
F9 0.0396(16) 0.088(2) 0.081(2) -0.0037(18) 0.0089(15) -0.0016(15)
F10 0.0436(15) 0.0786(19) 0.0354(14) 0.0004(13) 0.0034(12) -0.0046(13)
F11 0.0700(19) 0.0413(15) 0.073(2) -0.0034(13) -0.0172(15) -0.0190(14)
F12 0.129(3) 0.077(2) 0.078(2) 0.0178(18) -0.034(2) -0.071(2)
F13 0.091(3) 0.143(3) 0.067(2) 0.012(2) -0.0162(19) -0.089(3)
F14 0.0400(17) 0.138(3) 0.082(2) -0.006(2) -0.0067(16) -0.0308(19)
F15 0.0404(14) 0.0641(19) 0.0636(18) -0.0063(14) -0.0134(13) -0.0073(13)
F16 0.102(3) 0.088(3) 0.095(3) -0.019(2) -0.027(2) -0.018(2)
F17 0.105(3) 0.105(3) 0.108(3) 0.009(2) -0.052(3) -0.043(2)
F18 0.091(3) 0.097(3) 0.150(4) 0.002(3) -0.054(3) -0.009(2)
F19 0.119(4) 0.082(3) 0.146(4) -0.026(3) -0.044(3) 0.004(2)
F20 0.098(3) 0.080(2) 0.097(3) -0.003(2) -0.044(2) -0.020(2)

loop_
_atom_type_symbol
_atom_type_description
_atom_type_scat_dispersion_real
_atom_type_scat_dispersion_imag
_atom_type_scat_source
C C 0.0033 0.0016 'International Tables Vol C Tables 4.2.6.8 and 6.1.1.4'
H H 0.0000 0.0000 'International Tables Vol C Tables 4.2.6.8 and 6.1.1.4'
N N 0.0061 0.0033 'International Tables Vol C Tables 4.2.6.8 and 6.1.1.4'
B B 0.0013 0.0007 'International Tables Vol C Tables 4.2.6.8 and 6.1.1.4'
F F 0.0171 0.0103 'International Tables Vol C Tables 4.2.6.8 and 6.1.1.4'
Sc Sc 0.2519 0.3716 'International Tables Vol C Tables 4.2.6.8 and 6.1.1.4'

loop_
_geom_angle_atom_site_label_1
_geom_angle_atom_site_label_2
_geom_angle_atom_site_label_3
_geom_angle
_geom_angle_site_symmetry_3
N2 Sc1 N1 87.92(13) .
N2 Sc1 C50 105.23(16) .
N1 Sc1 C50 106.49(15) .
N2 Sc1 F1 154.64(12) .
N1 Sc1 F1 96.67(11) .
C50 Sc1 F1 97.37(15) .
C44 B1 C32 106.7(3) .
C44 B1 C38 112.7(3) .
C32 B1 C38 112.4(3) .
C44 B1 C1 108.3(3) .
C32 B1 C1 110.7(3) .
C38 B1 C1 106.0(3) .
C4 N1 C20 119.7(3) .
C4 N1 Sc1 124.1(3) .
C20 N1 Sc1 115.9(3) .
C6 N2 C8 117.5(3) .
C6 N2 Sc1 123.0(3) .
C8 N2 Sc1 119.4(3) .
N1 C4 C5 123.5(4) .
N1 C4 C3 120.7(4) .
C5 C4 C3 115.8(4) .
C6 C5 C4 129.2(4) .
N2 C6 C5 123.2(4) .
N2 C6 C7 119.4(4) .
C5 C6 C7 117.4(4) .
C9 C8 C13 121.7(4) .
C9 C8 N2 117.9(4) .
C13 C8 N2 120.4(4) .
C8 C9 C10 117.6(4) .
C8 C9 C15 123.1(4) .
C10 C9 C15 119.3(4) .
C11 C10 C9 121.2(4) .
C10 C11 C12 120.5(4) .
C11 C12 C13 121.1(5) .
C12 C13 C8 117.9(4) .
C12 C13 C18 118.7(4) .
C8 C13 C18 123.4(4) .
C14 C15 C9 111.6(5) .
C14 C15 C16 109.4(4) .
C9 C15 C16 111.4(4) .
C13 C18 C17 111.5(4) .
C13 C18 C19 112.1(4) .
C17 C18 C19 109.3(4) .
C21 C20 C25 121.7(4) .
C21 C20 N1 118.2(4) .
C25 C20 N1 120.0(4) .
C22 C21 C20 118.6(4) .
C22 C21 C27 119.9(4) .
C20 C21 C27 121.5(4) .
C21 C22 C23 120.6(5) .
C24 C23 C22 120.2(5) .
C23 C24 C25 121.8(5) .
C24 C25 C20 117.0(5) .
C24 C25 C30 119.0(4) .
C20 C25 C30 124.0(4) .
C26 C27 C28 112.6(6) .
C26 C27 C21 111.2(5) .
C28 C27 C21 113.4(4) .
C29 C30 C25 112.2(4) .
C29 C30 C31 109.2(4) .
C25 C30 C31 112.1(4) .
C33 C32 C37 111.5(4) .
C33 C32 B1 127.0(4) .
C37 C32 B1 121.4(4) .
C32 C33 C34 127.0(4) .
C32 C33 F1 120.2(3) .
C34 C33 F1 112.8(3) .
F2 C34 C35 120.5(4) .
F2 C34 C33 121.3(4) .
C35 C34 C33 118.1(4) .
F3 C35 C36 121.2(4) .
F3 C35 C34 120.0(4) .
C36 C35 C34 118.8(4) .
F4 C36 C35 119.8(4) .
F4 C36 C37 119.9(4) .
C35 C36 C37 120.3(4) .
F5 C37 C36 116.7(4) .
F5 C37 C32 119.1(4) .
C36 C37 C32 124.2(4) .
C43 C38 C39 113.2(4) .
C43 C38 B1 125.5(4) .
C39 C38 B1 121.1(4) .
F6 C39 C38 119.6(4) .
F6 C39 C40 115.9(4) .
C38 C39 C40 124.5(4) .
F7 C40 C41 120.3(5) .
F7 C40 C39 120.1(5) .
C41 C40 C39 119.5(5) .
F8 C41 C42 119.9(5) .
F8 C41 C40 121.2(5) .
C42 C41 C40 118.8(4) .
F9 C42 C41 120.3(4) .
F9 C42 C43 120.0(5) .
C41 C42 C43 119.7(5) .
F10 C43 C38 121.5(4) .
F10 C43 C42 114.3(4) .
C38 C43 C42 124.2(4) .
C45 C44 C49 113.1(4) .
C45 C44 B1 127.2(4) .
C49 C44 B1 119.7(4) .
F11 C45 C46 114.6(4) .
F11 C45 C44 120.9(4) .
C46 C45 C44 124.5(5) .
F12 C46 C47 119.9(5) .
F12 C46 C45 120.4(5) .
C47 C46 C45 119.6(5) .
F13 C47 C46 120.6(6) .
F13 C47 C48 120.8(6) .
C46 C47 C48 118.6(4) .
F14 C48 C47 119.9(5) .
F14 C48 C49 120.5(5) .
C47 C48 C49 119.6(5) .
F15 C49 C48 115.6(4) .
F15 C49 C44 119.8(4) .
C48 C49 C44 124.6(5) .
C51 C50 C55 109.6(5) .
C51 C50 Sc1 126.0(4) .
C55 C50 Sc1 124.4(4) .
C50 C51 C52 129.5(6) .
C50 C51 F16 115.9(6) .
C52 C51 F16 114.6(6) .
F17 C52 C51 123.1(6) .
F17 C52 C53 118.1(6) .
C51 C52 C53 118.8(6) .
F18 C53 C54 122.7(7) .
F18 C53 C52 119.9(7) .
C54 C53 C52 117.4(6) .
F19 C54 C53 118.8(6) .
F19 C54 C55 121.4(6) .
C53 C54 C55 119.9(6) .
F20 C55 C54 116.4(6) .
F20 C55 C50 118.8(5) .
C54 C55 C50 124.8(6) .
C33 F1 Sc1 149.2(2) .
C57 C56 C56 101(2) 2_655
C56 C57 C58 95(2) .

loop_
_geom_bond_atom_site_label_1
_geom_bond_atom_site_label_2
_geom_bond_distance
_geom_bond_site_symmetry_2
Sc1 N2 2.087(3) .
Sc1 N1 2.094(3) .
Sc1 C50 2.220(5) .
Sc1 F1 2.221(2) .
B1 C44 1.655(6) .
B1 C32 1.654(6) .
B1 C38 1.655(6) .
B1 C1 1.660(6) .
N1 C4 1.337(6) .
N1 C20 1.457(5) .
N2 C6 1.354(5) .
N2 C8 1.465(5) .
C3 C4 1.518(6) .
C4 C5 1.399(6) .
C5 C6 1.385(6) .
C6 C7 1.509(6) .
C8 C9 1.391(6) .
C8 C13 1.409(6) .
C9 C10 1.410(6) .
C9 C15 1.525(7) .
C10 C11 1.358(8) .
C11 C12 1.380(7) .
C12 C13 1.385(6) .
C13 C18 1.510(6) .
C14 C15 1.529(7) .
C15 C16 1.538(7) .
C17 C18 1.533(6) .
C18 C19 1.546(7) .
C20 C21 1.403(6) .
C20 C25 1.409(6) .
C21 C22 1.383(7) .
C21 C27 1.532(7) .
C22 C23 1.391(8) .
C23 C24 1.366(8) .
C24 C25 1.402(7) .
C25 C30 1.518(7) .
C26 C27 1.498(9) .
C27 C28 1.512(7) .
C29 C30 1.517(7) .
C30 C31 1.557(7) .
C32 C33 1.373(6) .
C32 C37 1.398(6) .
C33 C34 1.374(6) .
C33 F1 1.413(5) .
C34 F2 1.341(5) .
C34 C35 1.375(7) .
C35 F3 1.346(5) .
C35 C36 1.364(7) .
C36 F4 1.349(5) .
C36 C37 1.376(6) .
C37 F5 1.352(5) .
C38 C43 1.382(6) .
C38 C39 1.380(6) .
C39 F6 1.355(5) .
C39 C40 1.389(7) .
C40 F7 1.355(6) .
C40 C41 1.366(8) .
C41 F8 1.341(6) .
C41 C42 1.367(8) .
C42 F9 1.340(6) .
C42 C43 1.391(7) .
C43 F10 1.351(5) .
C44 C45 1.384(6) .
C44 C49 1.386(6) .
C45 F11 1.358(6) .
C45 C46 1.381(7) .
C46 F12 1.346(6) .
C46 C47 1.372(8) .
C47 F13 1.338(6) .
C47 C48 1.375(8) .
C48 F14 1.343(6) .
C48 C49 1.378(7) .
C49 F15 1.355(6) .
C50 C51 1.359(8) .
C50 C55 1.447(8) .
C51 C52 1.368(9) .
C51 F16 1.382(7) .
C52 F17 1.329(7) .
C52 C53 1.407(10) .
C53 F18 1.300(8) .
C53 C54 1.386(10) .
C54 F19 1.346(8) .
C54 C55 1.401(9) .
C55 F20 1.351(7) .
C56 C57 1.26(3) .
C56 C56 1.50(4) 2_655
C57 C58 1.31(3) .

loop_
_geom_torsion_atom_site_label_1
_geom_torsion_atom_site_label_2
_geom_torsion_atom_site_label_3
_geom_torsion_atom_site_label_4
_geom_torsion
_geom_torsion_site_symmetry_1
N2 Sc1 N1 C4 26.0(3) .
C50 Sc1 N1 C4 -79.3(4) .
F1 Sc1 N1 C4 -179.0(3) .
N2 Sc1 N1 C20 -160.1(3) .
C50 Sc1 N1 C20 94.7(3) .
F1 Sc1 N1 C20 -5.1(3) .
N1 Sc1 N2 C6 -30.5(3) .
C50 Sc1 N2 C6 76.0(3) .
F1 Sc1 N2 C6 -131.7(3) .
N1 Sc1 N2 C8 153.4(3) .
C50 Sc1 N2 C8 -100.1(3) .
F1 Sc1 N2 C8 52.2(4) .
C20 N1 C4 C5 174.9(4) .
Sc1 N1 C4 C5 -11.3(6) .
C20 N1 C4 C3 -4.7(6) .
Sc1 N1 C4 C3 169.1(3) .
N1 C4 C5 C6 -11.8(7) .
C3 C4 C5 C6 167.8(4) .
C8 N2 C6 C5 -162.8(4) .
Sc1 N2 C6 C5 21.1(5) .
C8 N2 C6 C7 15.2(6) .
Sc1 N2 C6 C7 -160.9(3) .
C4 C5 C6 N2 6.3(7) .
C4 C5 C6 C7 -171.7(5) .
C6 N2 C8 C9 83.7(4) .
Sc1 N2 C8 C9 -100.0(4) .
C6 N2 C8 C13 -98.4(5) .
Sc1 N2 C8 C13 77.9(4) .
C13 C8 C9 C10 -2.7(6) .
N2 C8 C9 C10 175.2(4) .
C13 C8 C9 C15 176.7(4) .
N2 C8 C9 C15 -5.5(6) .
C8 C9 C10 C11 0.8(6) .
C15 C9 C10 C11 -178.6(4) .
C9 C10 C11 C12 1.4(7) .
C10 C11 C12 C13 -1.7(7) .
C11 C12 C13 C8 -0.1(6) .
C11 C12 C13 C18 177.8(4) .
C9 C8 C13 C12 2.4(6) .
N2 C8 C13 C12 -175.4(4) .
C9 C8 C13 C18 -175.5(4) .
N2 C8 C13 C18 6.7(6) .
C8 C9 C15 C14 -116.7(5) .
C10 C9 C15 C14 62.6(6) .
C8 C9 C15 C16 120.7(5) .
C10 C9 C15 C16 -60.0(5) .
C12 C13 C18 C17 -59.8(5) .
C8 C13 C18 C17 118.1(5) .
C12 C13 C18 C19 63.2(5) .
C8 C13 C18 C19 -119.0(4) .
C4 N1 C20 C21 -103.5(5) .
Sc1 N1 C20 C21 82.3(4) .
C4 N1 C20 C25 78.5(5) .
Sc1 N1 C20 C25 -95.7(4) .
C25 C20 C21 C22 0.0(7) .
N1 C20 C21 C22 -178.0(4) .
C25 C20 C21 C27 -178.1(4) .
N1 C20 C21 C27 3.9(6) .
C20 C21 C22 C23 1.0(8) .
C27 C21 C22 C23 179.1(5) .
C21 C22 C23 C24 -2.1(9) .
C22 C23 C24 C25 2.2(9) .
C23 C24 C25 C20 -1.2(8) .
C23 C24 C25 C30 177.4(5) .
C21 C20 C25 C24 0.1(7) .
N1 C20 C25 C24 178.0(4) .
C21 C20 C25 C30 -178.5(4) .
N1 C20 C25 C30 -0.5(7) .
C22 C21 C27 C26 -91.8(7) .
C20 C21 C27 C26 86.3(7) .
C22 C21 C27 C28 36.2(7) .
C20 C21 C27 C28 -145.7(5) .
C24 C25 C30 C29 -66.4(6) .
C20 C25 C30 C29 112.2(5) .
C24 C25 C30 C31 56.9(6) .
C20 C25 C30 C31 -124.5(5) .
C44 B1 C32 C33 -132.3(4) .
C38 B1 C32 C33 103.7(4) .
C1 B1 C32 C33 -14.7(5) .
C44 B1 C32 C37 43.7(5) .
C38 B1 C32 C37 -80.2(5) .
C1 B1 C32 C37 161.4(4) .
C37 C32 C33 C34 -3.7(6) .
B1 C32 C33 C34 172.7(4) .
C37 C32 C33 F1 174.9(3) .
B1 C32 C33 F1 -8.7(6) .
C32 C33 C34 F2 179.8(4) .
F1 C33 C34 F2 1.1(5) .
C32 C33 C34 C35 1.4(6) .
F1 C33 C34 C35 -177.3(3) .
F2 C34 C35 F3 0.7(6) .
C33 C34 C35 F3 179.0(4) .
F2 C34 C35 C36 -176.8(4) .
C33 C34 C35 C36 1.5(6) .
F3 C35 C36 F4 0.0(6) .
C34 C35 C36 F4 177.4(4) .
F3 C35 C36 C37 -179.2(4) .
C34 C35 C36 C37 -1.8(6) .
F4 C36 C37 F5 -1.2(6) .
C35 C36 C37 F5 178.0(4) .
F4 C36 C37 C32 179.9(4) .
C35 C36 C37 C32 -0.9(7) .
C33 C32 C37 F5 -175.5(4) .
B1 C32 C37 F5 7.8(6) .
C33 C32 C37 C36 3.4(6) .
B1 C32 C37 C36 -173.3(4) .
C44 B1 C38 C43 -122.6(4) .
C32 B1 C38 C43 -2.0(6) .
C1 B1 C38 C43 119.1(4) .
C44 B1 C38 C39 61.8(5) .
C32 B1 C38 C39 -177.5(4) .
C1 B1 C38 C39 -56.5(5) .
C43 C38 C39 F6 179.2(4) .
B1 C38 C39 F6 -4.7(6) .
C43 C38 C39 C40 -0.3(7) .
B1 C38 C39 C40 175.8(4) .
F6 C39 C40 F7 0.9(7) .
C38 C39 C40 F7 -179.6(4) .
F6 C39 C40 C41 179.5(4) .
C38 C39 C40 C41 -1.0(8) .
F7 C40 C41 F8 -0.4(8) .
C39 C40 C41 F8 -178.9(5) .
F7 C40 C41 C42 -179.7(5) .
C39 C40 C41 C42 1.8(8) .
F8 C41 C42 F9 0.8(8) .
C40 C41 C42 F9 -179.9(5) .
F8 C41 C42 C43 179.4(5) .
C40 C41 C42 C43 -1.2(8) .
C39 C38 C43 F10 179.7(4) .
B1 C38 C43 F10 3.8(7) .
C39 C38 C43 C42 0.8(7) .
B1 C38 C43 C42 -175.0(4) .
F9 C42 C43 F10 -0.4(7) .
C41 C42 C43 F10 -179.1(4) .
F9 C42 C43 C38 178.6(4) .
C41 C42 C43 C38 -0.1(8) .
C32 B1 C44 C45 -114.1(4) .
C38 B1 C44 C45 9.7(6) .
C1 B1 C44 C45 126.7(4) .
C32 B1 C44 C49 63.9(5) .
C38 B1 C44 C49 -172.3(4) .
C1 B1 C44 C49 -55.3(5) .
C49 C44 C45 F11 -177.0(4) .
B1 C44 C45 F11 1.1(7) .
C49 C44 C45 C46 2.2(6) .
B1 C44 C45 C46 -179.7(4) .
F11 C45 C46 F12 -0.6(7) .
C44 C45 C46 F12 -179.8(4) .
F11 C45 C46 C47 177.5(4) .
C44 C45 C46 C47 -1.8(8) .
F12 C46 C47 F13 -2.5(7) .
C45 C46 C47 F13 179.4(4) .
F12 C46 C47 C48 178.6(5) .
C45 C46 C47 C48 0.5(7) .
F13 C47 C48 F14 1.0(7) .
C46 C47 C48 F14 179.8(4) .
F13 C47 C48 C49 -178.9(4) .
C46 C47 C48 C49 0.0(7) .
F14 C48 C49 F15 1.0(7) .
C47 C48 C49 F15 -179.2(4) .
F14 C48 C49 C44 -179.2(4) .
C47 C48 C49 C44 0.6(7) .
C45 C44 C49 F15 178.2(4) .
B1 C44 C49 F15 -0.1(6) .
C45 C44 C49 C48 -1.7(6) .
B1 C44 C49 C48 -179.9(4) .
N2 Sc1 C50 C51 142.4(4) .
N1 Sc1 C50 C51 -125.2(4) .
F1 Sc1 C50 C51 -26.0(5) .
N2 Sc1 C50 C55 -36.3(5) .
N1 Sc1 C50 C55 56.0(5) .
F1 Sc1 C50 C55 155.3(4) .
C55 C50 C51 C52 0.5(9) .
Sc1 C50 C51 C52 -178.4(5) .
C55 C50 C51 F16 -179.9(5) .
Sc1 C50 C51 F16 1.2(7) .
C50 C51 C52 F17 179.2(6) .
F16 C51 C52 F17 -0.4(9) .
C50 C51 C52 C53 -0.2(10) .
F16 C51 C52 C53 -179.8(6) .
F17 C52 C53 F18 -1.2(10) .
C51 C52 C53 F18 178.3(6) .
F17 C52 C53 C54 -179.2(6) .
C51 C52 C53 C54 0.3(10) .
F18 C53 C54 F19 0.2(11) .
C52 C53 C54 F19 178.2(6) .
F18 C53 C54 C55 -178.7(7) .
C52 C53 C54 C55 -0.7(11) .
F19 C54 C55 F20 1.6(10) .
C53 C54 C55 F20 -179.5(6) .
F19 C54 C55 C50 -177.7(6) .
C53 C54 C55 C50 1.2(11) .
C51 C50 C55 F20 179.7(5) .
Sc1 C50 C55 F20 -1.3(8) .
C51 C50 C55 C54 -1.0(8) .
Sc1 C50 C55 C54 177.9(5) .
C32 C33 F1 Sc1 54.8(6) .
C34 C33 F1 Sc1 -126.4(4) .
N2 Sc1 F1 C33 -85.4(5) .
N1 Sc1 F1 C33 175.3(4) .
C50 Sc1 F1 C33 67.7(5) .
C56 C56 C57 C58 -178(3) 2_655
C56 C56 C58 C57 3(4) 2_655
